data_4334015
loop_
_publ_author_name
'Yoichi Habata'
'Aya Taniguchi'
'Mari Ikeda'
'Takao Hiraoka'
'Noriko Matsuyama'
'Sakiko Otsuka'
'Shunsuke Kuwahara'

_publ_section_title
;
 Argentivorous Molecules Bearing Two Aromatic Side-Arms: Ag+-\p and CH-\p
 Interactions in the Solid State and in Solution
;
_journal_name_full 'Inorganic Chemistry'
_journal_page_first 2542
_journal_page_last 2549
_journal_paper_doi 10.1021/ic302511e
_journal_volume 52
_journal_year 2013
_chemical_formula_sum 'C30 H36 N4'
_chemical_formula_weight 452.63
_chemical_name_systematic
; 
 ? 
;
_space_group_IT_number 2
_symmetry_cell_setting triclinic
_symmetry_space_group_name_Hall '-P 1'
_symmetry_space_group_name_H-M 'P -1'
_atom_sites_solution_hydrogens geom
_atom_sites_solution_primary direct
_atom_sites_solution_secondary difmap
_audit_creation_method SHELXL-97
_cell_angle_alpha 81.717(3)
_cell_angle_beta 78.957(2)
_cell_angle_gamma 68.798(3)
_cell_formula_units_Z 4
_cell_length_a 11.5947(16)
_cell_length_b 14.973(2)
_cell_length_c 16.169(2)
_cell_measurement_temperature 298
_cell_volume 2560.0(6)
_computing_cell_refinement 'Bruker SMART'
_computing_data_collection 'Bruker SMART'
_computing_data_reduction 'Bruker SAINT'
_computing_molecular_graphics 'Bruker SHELXTL'
_computing_publication_material 'Bruker SHELXTL'
_computing_structure_refinement 'SHELXL-97 (Sheldrick, 1997)'
_computing_structure_solution 'SHELXS-97 (Sheldrick, 1990)'
_diffrn_ambient_temperature 298
_diffrn_detector_area_resol_mean 8.366
_diffrn_measured_fraction_theta_full 0.971
_diffrn_measured_fraction_theta_max 0.971
_diffrn_measurement_device_type 'CCD area detector'
_diffrn_measurement_method 'phi and omega scans'
_diffrn_radiation_monochromator graphite
_diffrn_radiation_source 'fine-focus sealed tube'
_diffrn_radiation_type MoK\a
_diffrn_radiation_wavelength 0.71073
_diffrn_reflns_av_R_equivalents 0.0200
_diffrn_reflns_av_sigmaI/netI 0.1405
_diffrn_reflns_limit_h_max 15
_diffrn_reflns_limit_h_min -15
_diffrn_reflns_limit_k_max 9
_diffrn_reflns_limit_k_min -19
_diffrn_reflns_limit_l_max 21
_diffrn_reflns_limit_l_min -21
_diffrn_reflns_number 17065
_diffrn_reflns_theta_full 28.40
_diffrn_reflns_theta_max 28.40
_diffrn_reflns_theta_min 1.46
_exptl_absorpt_coefficient_mu 0.070
_exptl_absorpt_correction_T_max 0.9720
_exptl_absorpt_correction_T_min 0.9627
_exptl_absorpt_correction_type empirical
_exptl_absorpt_process_details 'SADABS, Sheldrick, 1996'
_exptl_crystal_colour colorless
_exptl_crystal_density_diffrn 1.174
_exptl_crystal_description block
_exptl_crystal_F_000 976
_exptl_crystal_size_max 0.55
_exptl_crystal_size_mid 0.45
_exptl_crystal_size_min 0.41
_refine_diff_density_max 0.196
_refine_diff_density_min -0.161
_refine_diff_density_rms 0.036
_refine_ls_extinction_method none
_refine_ls_goodness_of_fit_ref 1.028
_refine_ls_hydrogen_treatment mixed
_refine_ls_matrix_type full
_refine_ls_number_parameters 629
_refine_ls_number_reflns 12487
_refine_ls_number_restraints 0
_refine_ls_restrained_S_all 1.028
_refine_ls_R_factor_all 0.1317
_refine_ls_R_factor_gt 0.0643
_refine_ls_shift/su_max 0.001
_refine_ls_shift/su_mean 0.000
_refine_ls_structure_factor_coef Fsqd
_refine_ls_weighting_details 'calc w=1/[\s^2^(Fo^2^)+(0.0000P)^2^+0.2116P] where P=(Fo^2^+2Fc^2^)/3'
_refine_ls_weighting_scheme calc
_refine_ls_wR_factor_gt 0.1717
_refine_ls_wR_factor_ref 0.2328
_reflns_number_gt 6166
_reflns_number_total 12487
_reflns_threshold_expression >2sigma(I)
_cod_data_source_file ic302511e_si_002_12.cif
_cod_data_source_block 5a
_cod_database_code 4334015

loop_
_symmetry_equiv_pos_as_xyz
'x, y, z'
'-x, -y, -z'

loop_
_atom_site_label
_atom_site_type_symbol
_atom_site_fract_x
_atom_site_fract_y
_atom_site_fract_z
_atom_site_U_iso_or_equiv
_atom_site_adp_type
_atom_site_occupancy
_atom_site_symmetry_multiplicity
_atom_site_calc_flag
_atom_site_refinement_flags
N6 N 0.09671(19) 0.43191(14) 0.10607(12) 0.0631(5) Uani 1 1 d .
N5 N 0.29413(17) 0.46278(13) 0.17538(11) 0.0633(5) Uani 1 1 d .
C60 C 0.18899(18) 0.48353(15) -0.28138(13) 0.0570(5) Uani 1 1 d .
N7 N 0.24635(19) 0.36248(13) -0.06108(11) 0.0668(5) Uani 1 1 d .
C51 C 0.2163(2) 0.46793(16) -0.19675(13) 0.0614(5) Uani 1 1 d .
C55 C 0.2127(2) 0.56041(17) -0.33520(14) 0.0635(6) Uani 1 1 d .
C59 C 0.1371(2) 0.42619(17) -0.31404(14) 0.0649(6) Uani 1 1 d .
H59 H 0.1205 0.3753 -0.2800 0.078 Uiso 1 1 calc R
N8 N 0.4486(2) 0.39399(16) 0.00592(13) 0.0731(6) Uani 1 1 d .
C32 C 0.1413(2) 0.37961(16) 0.18306(13) 0.0639(6) Uani 1 1 d .
H32A H 0.2071 0.3193 0.1695 0.077 Uiso 1 1 calc R
H32B H 0.0733 0.3651 0.2207 0.077 Uiso 1 1 calc R
C52 C 0.2607(3) 0.52928(18) -0.17030(15) 0.0745(6) Uani 1 1 d .
H52 H 0.2773 0.5204 -0.1151 0.089 Uiso 1 1 calc R
C54 C 0.2602(2) 0.62078(18) -0.30415(17) 0.0781(7) Uani 1 1 d .
H54 H 0.2764 0.6712 -0.3392 0.094 Uiso 1 1 calc R
C49 C 0.1537(2) 0.69145(18) 0.15997(17) 0.0718(6) Uani 1 1 d .
C31 C 0.1909(2) 0.43690(17) 0.22719(14) 0.0652(6) Uani 1 1 d .
H31A H 0.1232 0.4953 0.2437 0.078 Uiso 1 1 calc R
H31B H 0.2193 0.3998 0.2784 0.078 Uiso 1 1 calc R
C38 C 0.4099(2) 0.37997(18) 0.16449(14) 0.0725(6) Uani 1 1 d .
H38A H 0.3896 0.3228 0.1634 0.087 Uiso 1 1 calc R
H38B H 0.4533 0.3706 0.2124 0.087 Uiso 1 1 calc R
C50 C 0.1889(3) 0.38709(17) -0.13856(14) 0.0703(6) Uani 1 1 d .
H50A H 0.0990 0.4047 -0.1227 0.084 Uiso 1 1 calc R
H50B H 0.2178 0.3302 -0.1696 0.084 Uiso 1 1 calc R
C40 C 0.2044(3) 0.6272(2) 0.22778(16) 0.0758(7) Uani 1 1 d .
C56 C 0.1851(2) 0.5768(2) -0.41895(15) 0.0785(7) Uani 1 1 d .
H56 H 0.2017 0.6267 -0.4547 0.094 Uiso 1 1 calc R
C33 C 0.0682(2) 0.37493(18) 0.05292(15) 0.0728(6) Uani 1 1 d .
H33A H 0.0135 0.4180 0.0146 0.087 Uiso 1 1 calc R
H33B H 0.0227 0.3367 0.0884 0.087 Uiso 1 1 calc R
C48 C 0.2051(2) 0.6756(2) 0.07404(16) 0.0769(7) Uani 1 1 d .
H48 H 0.2739 0.6209 0.0607 0.092 Uiso 1 1 calc R
C58 C 0.1111(2) 0.4445(2) -0.39471(16) 0.0788(7) Uani 1 1 d .
H58 H 0.0772 0.4059 -0.4150 0.095 Uiso 1 1 calc R
C34 C 0.1821(3) 0.30837(17) 0.00146(15) 0.0755(7) Uani 1 1 d .
H34A H 0.2395 0.2673 0.0390 0.091 Uiso 1 1 calc R
H34B H 0.1566 0.2676 -0.0273 0.091 Uiso 1 1 calc R
C39 C 0.3170(2) 0.53777(19) 0.21214(17) 0.0791(7) Uani 1 1 d .
H39A H 0.3825 0.5556 0.1745 0.095 Uiso 1 1 calc R
H39B H 0.3476 0.5112 0.2654 0.095 Uiso 1 1 calc R
C53 C 0.2823(3) 0.60592(19) -0.22393(17) 0.0834(7) Uani 1 1 d .
H53 H 0.3123 0.6470 -0.2036 0.100 Uiso 1 1 calc R
C37 C 0.4959(2) 0.3927(2) 0.08369(15) 0.0806(7) Uani 1 1 d .
H37A H 0.5107 0.4525 0.0834 0.097 Uiso 1 1 calc R
H37B H 0.5758 0.3409 0.0840 0.097 Uiso 1 1 calc R
C57 C 0.1348(3) 0.5206(2) -0.44734(17) 0.0873(8) Uani 1 1 d .
H57 H 0.1160 0.5325 -0.5021 0.105 Uiso 1 1 calc R
C35 C 0.3805(3) 0.30757(19) -0.08073(16) 0.0839(8) Uani 1 1 d .
H35A H 0.4152 0.3376 -0.1317 0.101 Uiso 1 1 calc R
H35B H 0.3905 0.2432 -0.0922 0.101 Uiso 1 1 calc R
C36 C 0.4543(3) 0.30061(19) -0.01094(17) 0.0858(8) Uani 1 1 d .
H36A H 0.4210 0.2698 0.0401 0.103 Uiso 1 1 calc R
H36B H 0.5409 0.2611 -0.0271 0.103 Uiso 1 1 calc R
C44 C 0.0483(3) 0.7752(2) 0.1772(2) 0.0873(8) Uani 1 1 d .
C41 C 0.1496(4) 0.6488(3) 0.30822(18) 0.1009(10) Uani 1 1 d .
H41 H 0.1830 0.6070 0.3529 0.121 Uiso 1 1 calc R
C47 C 0.1544(3) 0.7396(3) 0.0116(2) 0.1008(9) Uani 1 1 d .
H47 H 0.1889 0.7287 -0.0445 0.121 Uiso 1 1 calc R
C42 C 0.0462(5) 0.7306(4) 0.3265(3) 0.1337(17) Uani 1 1 d .
H42 H 0.0120 0.7426 0.3824 0.160 Uiso 1 1 calc R
C43 C -0.0052(4) 0.7933(3) 0.2622(3) 0.1254(14) Uani 1 1 d .
H43 H -0.0750 0.8477 0.2742 0.150 Uiso 1 1 calc R
C46 C 0.0511(4) 0.8219(3) 0.0300(3) 0.1233(12) Uani 1 1 d .
H46 H 0.0177 0.8655 -0.0137 0.148 Uiso 1 1 calc R
C45 C 0.0001(3) 0.8382(3) 0.1102(3) 0.1200(12) Uani 1 1 d .
H45 H -0.0694 0.8931 0.1214 0.144 Uiso 1 1 calc R
N4 N 0.55017(19) 0.90864(13) 0.38698(12) 0.0643(5) Uani 1 1 d .
C10 C 0.4399(2) 0.86190(15) 0.69045(14) 0.0611(5) Uani 1 1 d .
N3 N 0.41110(19) 0.81187(13) 0.31855(11) 0.0675(5) Uani 1 1 d .
C19 C 0.4315(2) 0.88888(14) 0.77300(14) 0.0595(5) Uani 1 1 d .
N1 N 0.56943(17) 0.79124(13) 0.55736(11) 0.0638(5) Uani 1 1 d .
N2 N 0.4263(2) 0.69838(16) 0.48995(12) 0.0704(5) Uani 1 1 d .
C14 C 0.3148(2) 0.91244(16) 0.82687(15) 0.0686(6) Uani 1 1 d .
C18 C 0.5338(2) 0.89544(16) 0.80351(15) 0.0700(6) Uani 1 1 d .
H18 H 0.6113 0.8805 0.7692 0.084 Uiso 1 1 calc R
C5 C 0.4973(3) 0.85698(18) 0.26750(14) 0.0744(7) Uani 1 1 d .
H5A H 0.4499 0.9231 0.2507 0.089 Uiso 1 1 calc R
H5B H 0.5346 0.8238 0.2164 0.089 Uiso 1 1 calc R
C9 C 0.5637(2) 0.83660(17) 0.63299(14) 0.0674(6) Uani 1 1 d .
H9A H 0.5834 0.8948 0.6155 0.081 Uiso 1 1 calc R
H9B H 0.6279 0.7936 0.6650 0.081 Uiso 1 1 calc R
C11 C 0.3348(2) 0.86205(18) 0.66491(16) 0.0742(6) Uani 1 1 d .
H11 H 0.3397 0.8457 0.6107 0.089 Uiso 1 1 calc R
C7 C 0.6415(2) 0.89525(18) 0.44181(15) 0.0711(6) Uani 1 1 d .
H7A H 0.6089 0.9463 0.4798 0.085 Uiso 1 1 calc R
H7B H 0.7171 0.9012 0.4074 0.085 Uiso 1 1 calc R
C6 C 0.5996(2) 0.85612(18) 0.31201(15) 0.0726(6) Uani 1 1 d .
H6A H 0.6487 0.7902 0.3279 0.087 Uiso 1 1 calc R
H6B H 0.6546 0.8847 0.2738 0.087 Uiso 1 1 calc R
C8 C 0.6755(2) 0.79874(18) 0.49437(15) 0.0724(6) Uani 1 1 d .
H8A H 0.7017 0.7472 0.4572 0.087 Uiso 1 1 calc R
H8B H 0.7452 0.7913 0.5229 0.087 Uiso 1 1 calc R
C1 C 0.5771(3) 0.69060(16) 0.58007(16) 0.0766(7) Uani 1 1 d .
H1A H 0.5180 0.6877 0.6309 0.092 Uiso 1 1 calc R
H1B H 0.6603 0.6530 0.5928 0.092 Uiso 1 1 calc R
C2 C 0.5499(3) 0.64635(17) 0.51156(17) 0.0812(7) Uani 1 1 d .
H2A H 0.6116 0.6456 0.4616 0.097 Uiso 1 1 calc R
H2B H 0.5568 0.5803 0.5303 0.097 Uiso 1 1 calc R
C4 C 0.4669(3) 0.70728(17) 0.33235(16) 0.0802(7) Uani 1 1 d .
H4A H 0.5555 0.6899 0.3342 0.096 Uiso 1 1 calc R
H4B H 0.4582 0.6778 0.2853 0.096 Uiso 1 1 calc R
C30 C 0.1751(2) 1.0030(2) 0.3264(2) 0.0848(8) Uani 1 1 d .
C13 C 0.2092(3) 0.9099(2) 0.79725(18) 0.0832(7) Uani 1 1 d .
H13 H 0.1324 0.9246 0.8324 0.100 Uiso 1 1 calc R
C3 C 0.4058(3) 0.66913(19) 0.41350(15) 0.0830(7) Uani 1 1 d .
H3A H 0.3164 0.6906 0.4126 0.100 Uiso 1 1 calc R
H3B H 0.4372 0.5995 0.4159 0.100 Uiso 1 1 calc R
C12 C 0.2195(2) 0.8861(2) 0.71804(19) 0.0867(8) Uani 1 1 d .
H12 H 0.1492 0.8858 0.6986 0.104 Uiso 1 1 calc R
C15 C 0.3074(3) 0.93934(18) 0.90884(17) 0.0836(7) Uani 1 1 d .
H15 H 0.2317 0.9532 0.9451 0.100 Uiso 1 1 calc R
C17 C 0.5217(3) 0.92310(19) 0.88210(17) 0.0837(7) Uani 1 1 d .
H17 H 0.5906 0.9273 0.9007 0.100 Uiso 1 1 calc R
C21 C 0.2286(3) 0.9403(2) 0.26195(18) 0.0838(7) Uani 1 1 d .
C16 C 0.4066(3) 0.9453(2) 0.93520(18) 0.0911(8) Uani 1 1 d .
H16 H 0.3990 0.9642 0.9889 0.109 Uiso 1 1 calc R
C20 C 0.2971(3) 0.8362(2) 0.28047(18) 0.0878(8) Uani 1 1 d .
H20A H 0.2404 0.8089 0.3182 0.105 Uiso 1 1 calc R
H20B H 0.3195 0.8053 0.2281 0.105 Uiso 1 1 calc R
C25 C 0.1083(3) 1.1020(3) 0.3044(3) 0.1106(12) Uani 1 1 d .
C29 C 0.1842(3) 0.9718(2) 0.4133(2) 0.0957(9) Uani 1 1 d .
H29 H 0.2284 0.9080 0.4286 0.115 Uiso 1 1 calc R
C22 C 0.2134(3) 0.9753(3) 0.1808(2) 0.1180(12) Uani 1 1 d .
H22 H 0.2483 0.9330 0.1385 0.142 Uiso 1 1 calc R
C26 C 0.0536(4) 1.1625(4) 0.3671(5) 0.168(2) Uani 1 1 d .
H26 H 0.0093 1.2267 0.3527 0.201 Uiso 1 1 calc R
C28 C 0.1289(4) 1.0347(4) 0.4736(3) 0.1438(17) Uani 1 1 d .
H28 H 0.1351 1.0139 0.5301 0.173 Uiso 1 1 calc R
C24 C 0.0982(4) 1.1324(3) 0.2177(4) 0.1400(19) Uani 1 1 d .
H24 H 0.0557 1.1966 0.2022 0.168 Uiso 1 1 calc R
C23 C 0.1495(5) 1.0695(5) 0.1580(4) 0.154(2) Uani 1 1 d .
H23 H 0.1415 1.0899 0.1016 0.185 Uiso 1 1 calc R
C27 C 0.0616(5) 1.1325(5) 0.4505(5) 0.172(3) Uani 1 1 d .
H27 H 0.0232 1.1757 0.4918 0.206 Uiso 1 1 calc R
H3 H 0.152(2) 0.4549(17) 0.0777(14) 0.068(7) Uiso 1 1 d .
H1 H 0.417(2) 0.7600(18) 0.4828(14) 0.067(7) Uiso 1 1 d .
H2 H 0.485(2) 0.8922(17) 0.4158(14) 0.067(7) Uiso 1 1 d .
H4 H 0.371(3) 0.4319(19) 0.0111(14) 0.075(8) Uiso 1 1 d .

loop_
_atom_site_aniso_label
_atom_site_aniso_U_11
_atom_site_aniso_U_22
_atom_site_aniso_U_33
_atom_site_aniso_U_23
_atom_site_aniso_U_13
_atom_site_aniso_U_12
N6 0.0638(11) 0.0686(11) 0.0633(11) 0.0075(9) -0.0096(9) -0.0350(10)
N5 0.0578(11) 0.0654(11) 0.0682(11) 0.0097(9) -0.0148(9) -0.0263(9)
C60 0.0436(11) 0.0612(12) 0.0600(12) -0.0020(10) -0.0027(9) -0.0143(9)
N7 0.0790(13) 0.0638(11) 0.0571(10) 0.0029(9) -0.0079(9) -0.0279(10)
C51 0.0623(13) 0.0631(13) 0.0580(12) 0.0011(10) -0.0058(10) -0.0245(11)
C55 0.0522(12) 0.0672(13) 0.0652(13) 0.0072(11) -0.0066(10) -0.0195(10)
C59 0.0556(12) 0.0731(14) 0.0658(13) -0.0017(11) -0.0092(10) -0.0234(11)
N8 0.0621(13) 0.0765(14) 0.0712(13) 0.0118(10) -0.0104(10) -0.0190(11)
C32 0.0681(14) 0.0627(13) 0.0620(13) 0.0044(10) -0.0038(10) -0.0305(11)
C52 0.0915(18) 0.0783(16) 0.0634(13) 0.0045(12) -0.0192(12) -0.0407(14)
C54 0.0769(16) 0.0756(16) 0.0863(17) 0.0181(13) -0.0160(13) -0.0391(13)
C49 0.0648(14) 0.0753(15) 0.0871(17) -0.0109(13) -0.0072(12) -0.0385(12)
C31 0.0662(14) 0.0684(13) 0.0622(13) 0.0019(11) -0.0068(10) -0.0287(11)
C38 0.0599(14) 0.0823(16) 0.0657(13) 0.0175(12) -0.0144(11) -0.0192(12)
C50 0.0872(17) 0.0696(14) 0.0588(13) 0.0000(11) -0.0094(12) -0.0354(13)
C40 0.0872(17) 0.0887(17) 0.0723(15) -0.0113(13) -0.0078(13) -0.0552(15)
C56 0.0694(16) 0.0901(18) 0.0677(15) 0.0167(13) -0.0114(12) -0.0257(14)
C33 0.0834(16) 0.0795(15) 0.0699(14) 0.0097(12) -0.0164(12) -0.0485(14)
C48 0.0672(15) 0.0821(17) 0.0775(16) -0.0010(14) -0.0071(12) -0.0248(13)
C58 0.0716(16) 0.0917(18) 0.0766(16) -0.0029(14) -0.0236(13) -0.0275(14)
C34 0.103(2) 0.0671(14) 0.0637(13) 0.0061(11) -0.0163(13) -0.0410(14)
C39 0.0775(17) 0.0874(18) 0.0872(17) 0.0072(14) -0.0296(13) -0.0426(15)
C53 0.098(2) 0.0808(17) 0.0869(18) 0.0088(14) -0.0282(15) -0.0482(15)
C37 0.0578(14) 0.0983(19) 0.0759(15) 0.0160(14) -0.0146(12) -0.0215(13)
C57 0.0810(18) 0.113(2) 0.0658(15) 0.0090(15) -0.0231(13) -0.0315(17)
C35 0.097(2) 0.0662(15) 0.0736(15) -0.0055(13) -0.0041(14) -0.0147(14)
C36 0.0835(18) 0.0730(17) 0.0802(16) 0.0074(13) -0.0124(14) -0.0077(14)
C44 0.0665(16) 0.0725(17) 0.128(2) -0.0258(18) 0.0010(16) -0.0308(14)
C41 0.141(3) 0.121(3) 0.0743(17) -0.0229(17) 0.0010(17) -0.088(2)
C47 0.091(2) 0.110(2) 0.095(2) 0.0124(18) -0.0228(17) -0.0304(19)
C42 0.172(4) 0.149(4) 0.115(3) -0.064(3) 0.048(3) -0.112(4)
C43 0.108(3) 0.114(3) 0.166(4) -0.071(3) 0.045(3) -0.062(2)
C46 0.099(3) 0.112(3) 0.157(4) 0.026(3) -0.053(3) -0.032(2)
C45 0.078(2) 0.089(2) 0.184(4) -0.008(3) -0.017(3) -0.0202(18)
N4 0.0622(12) 0.0604(11) 0.0723(12) -0.0057(9) 0.0015(10) -0.0293(9)
C10 0.0608(13) 0.0563(12) 0.0696(13) 0.0013(10) -0.0125(10) -0.0252(10)
N3 0.0824(13) 0.0601(11) 0.0665(11) -0.0034(9) -0.0056(10) -0.0356(10)
C19 0.0678(14) 0.0461(11) 0.0687(13) 0.0052(9) -0.0128(11) -0.0267(10)
N1 0.0646(11) 0.0589(10) 0.0673(11) 0.0009(9) -0.0081(9) -0.0238(9)
N2 0.0861(15) 0.0593(12) 0.0727(12) 0.0029(10) -0.0113(10) -0.0366(11)
C14 0.0747(15) 0.0553(12) 0.0769(15) -0.0012(11) -0.0048(12) -0.0286(11)
C18 0.0824(16) 0.0583(13) 0.0769(15) 0.0043(11) -0.0186(12) -0.0337(12)
C5 0.0963(18) 0.0714(15) 0.0584(13) -0.0027(11) 0.0018(12) -0.0400(14)
C9 0.0661(14) 0.0694(14) 0.0729(14) -0.0001(11) -0.0144(11) -0.0307(12)
C11 0.0661(15) 0.0868(17) 0.0766(15) -0.0091(13) -0.0114(12) -0.0332(13)
C7 0.0642(14) 0.0744(15) 0.0801(15) -0.0056(12) 0.0007(12) -0.0363(12)
C6 0.0725(15) 0.0711(14) 0.0710(14) -0.0036(12) 0.0074(12) -0.0307(12)
C8 0.0587(14) 0.0772(15) 0.0779(15) -0.0064(13) -0.0056(11) -0.0219(12)
C1 0.0816(17) 0.0602(14) 0.0845(16) 0.0079(12) -0.0223(13) -0.0207(12)
C2 0.097(2) 0.0548(13) 0.0894(17) 0.0040(12) -0.0165(15) -0.0255(13)
C4 0.110(2) 0.0611(14) 0.0738(15) -0.0135(12) -0.0020(14) -0.0371(14)
C30 0.0664(16) 0.0787(18) 0.125(2) 0.0066(17) -0.0312(16) -0.0409(14)
C13 0.0694(16) 0.0861(18) 0.0943(19) -0.0109(15) 0.0029(14) -0.0332(14)
C3 0.117(2) 0.0711(15) 0.0785(16) 0.0005(13) -0.0146(15) -0.0550(15)
C12 0.0635(15) 0.102(2) 0.105(2) -0.0138(17) -0.0121(14) -0.0388(14)
C15 0.098(2) 0.0712(16) 0.0780(16) -0.0105(13) 0.0030(14) -0.0311(14)
C17 0.102(2) 0.0786(17) 0.0871(18) -0.0024(14) -0.0286(16) -0.0453(15)
C21 0.0862(18) 0.094(2) 0.0899(18) 0.0148(16) -0.0300(15) -0.0530(16)
C16 0.122(3) 0.0839(19) 0.0788(17) -0.0115(14) -0.0161(18) -0.0473(18)
C20 0.110(2) 0.0872(19) 0.0881(17) -0.0051(14) -0.0217(16) -0.0566(17)
C25 0.0612(17) 0.086(2) 0.197(4) 0.006(3) -0.038(2) -0.0375(16)
C29 0.0714(17) 0.107(2) 0.116(2) -0.027(2) -0.0165(16) -0.0314(16)
C22 0.104(2) 0.159(3) 0.105(2) 0.038(2) -0.043(2) -0.067(2)
C26 0.076(2) 0.114(3) 0.331(8) -0.069(5) -0.042(4) -0.028(2)
C28 0.090(2) 0.181(4) 0.166(4) -0.082(4) -0.016(2) -0.030(3)
C24 0.094(3) 0.111(3) 0.227(6) 0.079(3) -0.072(3) -0.060(2)
C23 0.115(4) 0.194(6) 0.166(4) 0.087(4) -0.070(3) -0.081(4)
C27 0.088(3) 0.168(5) 0.276(7) -0.136(5) -0.019(4) -0.024(3)

loop_
_atom_type_symbol
_atom_type_description
_atom_type_scat_dispersion_real
_atom_type_scat_dispersion_imag
_atom_type_scat_source
C C 0.0033 0.0016 'International Tables Vol C Tables 4.2.6.8 and 6.1.1.4'
H H 0.0000 0.0000 'International Tables Vol C Tables 4.2.6.8 and 6.1.1.4'
N N 0.0061 0.0033 'International Tables Vol C Tables 4.2.6.8 and 6.1.1.4'

loop_
_geom_angle_atom_site_label_1
_geom_angle_atom_site_label_2
_geom_angle_atom_site_label_3
_geom_angle
C33 N6 C32 114.11(18)
C33 N6 H3 109.4(15)
C32 N6 H3 108.9(16)
C38 N5 C31 112.22(18)
C38 N5 C39 109.19(19)
C31 N5 C39 110.99(18)
C59 C60 C55 117.88(19)
C59 C60 C51 122.9(2)
C55 C60 C51 119.2(2)
C34 N7 C35 111.4(2)
C34 N7 C50 109.7(2)
C35 N7 C50 109.97(18)
C52 C51 C60 118.4(2)
C52 C51 C50 122.1(2)
C60 C51 C50 119.4(2)
C54 C55 C60 119.5(2)
C54 C55 C56 120.9(2)
C60 C55 C56 119.6(2)
C58 C59 C60 120.9(2)
C58 C59 H59 119.6
C60 C59 H59 119.6
C36 N8 C37 113.1(2)
C36 N8 H4 108.7(17)
C37 N8 H4 107.6(15)
N6 C32 C31 111.28(18)
N6 C32 H32A 109.4
C31 C32 H32A 109.4
N6 C32 H32B 109.4
C31 C32 H32B 109.4
H32A C32 H32B 108.0
C51 C52 C53 121.8(2)
C51 C52 H52 119.1
C53 C52 H52 119.1
C53 C54 C55 120.1(2)
C53 C54 H54 119.9
C55 C54 H54 119.9
C44 C49 C40 119.7(3)
C44 C49 C48 117.9(3)
C40 C49 C48 122.4(2)
N5 C31 C32 113.62(17)
N5 C31 H31A 108.8
C32 C31 H31A 108.8
N5 C31 H31B 108.8
C32 C31 H31B 108.8
H31A C31 H31B 107.7
N5 C38 C37 112.14(19)
N5 C38 H38A 109.2
C37 C38 H38A 109.2
N5 C38 H38B 109.2
C37 C38 H38B 109.2
H38A C38 H38B 107.9
N7 C50 C51 115.0(2)
N7 C50 H50A 108.5
C51 C50 H50A 108.5
N7 C50 H50B 108.5
C51 C50 H50B 108.5
H50A C50 H50B 107.5
C41 C40 C49 118.3(3)
C41 C40 C39 120.4(3)
C49 C40 C39 121.3(2)
C57 C56 C55 120.6(3)
C57 C56 H56 119.7
C55 C56 H56 119.7
N6 C33 C34 114.2(2)
N6 C33 H33A 108.7
C34 C33 H33A 108.7
N6 C33 H33B 108.7
C34 C33 H33B 108.7
H33A C33 H33B 107.6
C47 C48 C49 120.2(3)
C47 C48 H48 119.9
C49 C48 H48 119.9
C59 C58 C57 120.8(3)
C59 C58 H58 119.6
C57 C58 H58 119.6
N7 C34 C33 111.41(19)
N7 C34 H34A 109.3
C33 C34 H34A 109.3
N7 C34 H34B 109.3
C33 C34 H34B 109.3
H34A C34 H34B 108.0
N5 C39 C40 114.77(19)
N5 C39 H39A 108.6
C40 C39 H39A 108.6
N5 C39 H39B 108.6
C40 C39 H39B 108.6
H39A C39 H39B 107.6
C54 C53 C52 120.9(2)
C54 C53 H53 119.5
C52 C53 H53 119.5
N8 C37 C38 114.7(2)
N8 C37 H37A 108.6
C38 C37 H37A 108.6
N8 C37 H37B 108.6
C38 C37 H37B 108.6
H37A C37 H37B 107.6
C56 C57 C58 120.3(2)
C56 C57 H57 119.9
C58 C57 H57 119.9
N7 C35 C36 113.9(2)
N7 C35 H35A 108.8
C36 C35 H35A 108.8
N7 C35 H35B 108.8
C36 C35 H35B 108.8
H35A C35 H35B 107.7
N8 C36 C35 111.4(2)
N8 C36 H36A 109.3
C35 C36 H36A 109.3
N8 C36 H36B 109.3
C35 C36 H36B 109.3
H36A C36 H36B 108.0
C45 C44 C43 121.4(4)
C45 C44 C49 119.1(3)
C43 C44 C49 119.4(3)
C40 C41 C42 122.9(4)
C40 C41 H41 118.5
C42 C41 H41 118.5
C48 C47 C46 120.9(3)
C48 C47 H47 119.5
C46 C47 H47 119.5
C43 C42 C41 119.9(3)
C43 C42 H42 120.0
C41 C42 H42 120.0
C42 C43 C44 119.8(4)
C42 C43 H43 120.1
C44 C43 H43 120.1
C45 C46 C47 120.2(4)
C45 C46 H46 119.9
C47 C46 H46 119.9
C46 C45 C44 121.6(3)
C46 C45 H45 119.2
C44 C45 H45 119.2
C6 N4 C7 114.4(2)
C6 N4 H2 108.9(14)
C7 N4 H2 110.3(14)
C11 C10 C19 118.9(2)
C11 C10 C9 121.6(2)
C19 C10 C9 119.43(19)
C4 N3 C5 113.5(2)
C4 N3 C20 109.3(2)
C5 N3 C20 110.9(2)
C18 C19 C14 117.8(2)
C18 C19 C10 123.0(2)
C14 C19 C10 119.2(2)
C9 N1 C8 109.92(18)
C9 N1 C1 109.98(18)
C8 N1 C1 111.88(19)
C2 N2 C3 113.2(2)
C2 N2 H1 107.8(15)
C3 N2 H1 109.2(15)
C13 C14 C19 119.3(2)
C13 C14 C15 122.0(2)
C19 C14 C15 118.7(2)
C17 C18 C19 121.4(3)
C17 C18 H18 119.3
C19 C18 H18 119.3
N3 C5 C6 113.94(19)
N3 C5 H5A 108.8
C6 C5 H5A 108.8
N3 C5 H5B 108.8
C6 C5 H5B 108.8
H5A C5 H5B 107.7
N1 C9 C10 115.22(19)
N1 C9 H9A 108.5
C10 C9 H9A 108.5
N1 C9 H9B 108.5
C10 C9 H9B 108.5
H9A C9 H9B 107.5
C10 C11 C12 121.7(2)
C10 C11 H11 119.1
C12 C11 H11 119.1
N4 C7 C8 114.3(2)
N4 C7 H7A 108.7
C8 C7 H7A 108.7
N4 C7 H7B 108.7
C8 C7 H7B 108.7
H7A C7 H7B 107.6
N4 C6 C5 111.6(2)
N4 C6 H6A 109.3
C5 C6 H6A 109.3
N4 C6 H6B 109.3
C5 C6 H6B 109.3
H6A C6 H6B 108.0
N1 C8 C7 111.51(18)
N1 C8 H8A 109.3
C7 C8 H8A 109.3
N1 C8 H8B 109.3
C7 C8 H8B 109.3
H8A C8 H8B 108.0
N1 C1 C2 113.4(2)
N1 C1 H1A 108.9
C2 C1 H1A 108.9
N1 C1 H1B 108.9
C2 C1 H1B 108.9
H1A C1 H1B 107.7
N2 C2 C1 111.9(2)
N2 C2 H2A 109.2
C1 C2 H2A 109.2
N2 C2 H2B 109.2
C1 C2 H2B 109.2
H2A C2 H2B 107.9
N3 C4 C3 111.7(2)
N3 C4 H4A 109.3
C3 C4 H4A 109.3
N3 C4 H4B 109.3
C3 C4 H4B 109.3
H4A C4 H4B 107.9
C21 C30 C29 122.5(3)
C21 C30 C25 118.9(3)
C29 C30 C25 118.6(3)
C12 C13 C14 120.1(2)
C12 C13 H13 119.9
C14 C13 H13 119.9
N2 C3 C4 114.7(2)
N2 C3 H3A 108.6
C4 C3 H3A 108.6
N2 C3 H3B 108.6
C4 C3 H3B 108.6
H3A C3 H3B 107.6
C13 C12 C11 120.7(2)
C13 C12 H12 119.7
C11 C12 H12 119.7
C16 C15 C14 121.6(3)
C16 C15 H15 119.2
C14 C15 H15 119.2
C18 C17 C16 120.5(3)
C18 C17 H17 119.8
C16 C17 H17 119.8
C22 C21 C30 118.9(3)
C22 C21 C20 119.3(3)
C30 C21 C20 121.7(3)
C15 C16 C17 120.0(3)
C15 C16 H16 120.0
C17 C16 H16 120.0
N3 C20 C21 116.3(2)
N3 C20 H20A 108.2
C21 C20 H20A 108.2
N3 C20 H20B 108.2
C21 C20 H20B 108.2
H20A C20 H20B 107.4
C26 C25 C24 122.6(5)
C26 C25 C30 119.0(5)
C24 C25 C30 118.4(4)
C28 C29 C30 120.4(4)
C28 C29 H29 119.8
C30 C29 H29 119.8
C21 C22 C23 123.4(5)
C21 C22 H22 118.3
C23 C22 H22 118.3
C25 C26 C27 122.4(5)
C25 C26 H26 118.8
C27 C26 H26 118.8
C29 C28 C27 120.0(5)
C29 C28 H28 120.0
C27 C28 H28 120.0
C23 C24 C25 120.8(4)
C23 C24 H24 119.6
C25 C24 H24 119.6
C24 C23 C22 119.6(5)
C24 C23 H23 120.2
C22 C23 H23 120.2
C26 C27 C28 119.5(5)
C26 C27 H27 120.2
C28 C27 H27 120.2

loop_
_geom_bond_atom_site_label_1
_geom_bond_atom_site_label_2
_geom_bond_distance
N6 C33 1.449(3)
N6 C32 1.450(3)
N6 H3 0.86(3)
N5 C38 1.463(3)
N5 C31 1.464(3)
N5 C39 1.467(3)
C60 C59 1.416(3)
C60 C55 1.417(3)
C60 C51 1.431(3)
N7 C34 1.465(3)
N7 C35 1.469(3)
N7 C50 1.469(3)
C51 C52 1.353(3)
C51 C50 1.512(3)
C55 C54 1.403(3)
C55 C56 1.418(3)
C59 C58 1.362(3)
C59 H59 0.9300
N8 C36 1.439(4)
N8 C37 1.460(3)
N8 H4 0.87(3)
C32 C31 1.505(3)
C32 H32A 0.9700
C32 H32B 0.9700
C52 C53 1.403(4)
C52 H52 0.9300
C54 C53 1.342(3)
C54 H54 0.9300
C49 C44 1.416(4)
C49 C40 1.417(4)
C49 C48 1.420(3)
C31 H31A 0.9700
C31 H31B 0.9700
C38 C37 1.518(3)
C38 H38A 0.9700
C38 H38B 0.9700
C50 H50A 0.9700
C50 H50B 0.9700
C40 C41 1.362(4)
C40 C39 1.506(4)
C56 C57 1.352(4)
C56 H56 0.9300
C33 C34 1.516(4)
C33 H33A 0.9700
C33 H33B 0.9700
C48 C47 1.351(4)
C48 H48 0.9300
C58 C57 1.398(4)
C58 H58 0.9300
C34 H34A 0.9700
C34 H34B 0.9700
C39 H39A 0.9700
C39 H39B 0.9700
C53 H53 0.9300
C37 H37A 0.9700
C37 H37B 0.9700
C57 H57 0.9300
C35 C36 1.512(4)
C35 H35A 0.9700
C35 H35B 0.9700
C36 H36A 0.9700
C36 H36B 0.9700
C44 C45 1.391(5)
C44 C43 1.416(5)
C41 C42 1.389(6)
C41 H41 0.9300
C47 C46 1.393(5)
C47 H47 0.9300
C42 C43 1.367(6)
C42 H42 0.9300
C43 H43 0.9300
C46 C45 1.336(5)
C46 H46 0.9300
C45 H45 0.9300
N4 C6 1.449(3)
N4 C7 1.450(3)
N4 H2 0.90(3)
C10 C11 1.359(3)
C10 C19 1.425(3)
C10 C9 1.504(3)
N3 C4 1.464(3)
N3 C5 1.465(3)
N3 C20 1.469(3)
C19 C18 1.408(3)
C19 C14 1.416(3)
N1 C9 1.462(3)
N1 C8 1.466(3)
N1 C1 1.473(3)
N2 C2 1.445(3)
N2 C3 1.456(3)
N2 H1 0.88(3)
C14 C13 1.412(4)
C14 C15 1.418(3)
C18 C17 1.359(3)
C18 H18 0.9300
C5 C6 1.497(4)
C5 H5A 0.9700
C5 H5B 0.9700
C9 H9A 0.9700
C9 H9B 0.9700
C11 C12 1.399(4)
C11 H11 0.9300
C7 C8 1.526(3)
C7 H7A 0.9700
C7 H7B 0.9700
C6 H6A 0.9700
C6 H6B 0.9700
C8 H8A 0.9700
C8 H8B 0.9700
C1 C2 1.504(3)
C1 H1A 0.9700
C1 H1B 0.9700
C2 H2A 0.9700
C2 H2B 0.9700
C4 C3 1.507(3)
C4 H4A 0.9700
C4 H4B 0.9700
C30 C21 1.401(4)
C30 C29 1.427(4)
C30 C25 1.430(4)
C13 C12 1.350(4)
C13 H13 0.9300
C3 H3A 0.9700
C3 H3B 0.9700
C12 H12 0.9300
C15 C16 1.336(4)
C15 H15 0.9300
C17 C16 1.397(4)
C17 H17 0.9300
C21 C22 1.361(4)
C21 C20 1.487(4)
C16 H16 0.9300
C20 H20A 0.9700
C20 H20B 0.9700
C25 C26 1.362(6)
C25 C24 1.423(6)
C29 C28 1.355(4)
C29 H29 0.9300
C22 C23 1.368(6)
C22 H22 0.9300
C26 C27 1.368(8)
C26 H26 0.9300
C28 C27 1.421(8)
C28 H28 0.9300
C24 C23 1.345(7)
C24 H24 0.9300
C23 H23 0.9300
C27 H27 0.9300
